data_4070347
loop_
_publ_author_name
'Litlab\/o, Rannveig'
'Saliu, Kuburat'
'Ferguson, Michael J.'
'McDonald, Robert'
'Takats, Josef'
'Anwander, Reiner'

_publ_section_title
;
 Monomeric Tetraalkylaluminates of Divalent Ytterbium Stabilized by a
 Bulky Tris(pyrazolyl)borate Ligand
;
_journal_issue 23
_journal_name_full Organometallics
_journal_page_first 6750
_journal_paper_doi 10.1021/om900744k
_journal_volume 28
_journal_year 2009
_chemical_formula_moiety 'C32 H60 Al B N6 Yb'
_chemical_formula_sum 'C32 H60 Al B N6 Yb'
_chemical_formula_weight 739.69
_chemical_name_systematic
; 

 ? 

;
_space_group_IT_number 2
_symmetry_cell_setting triclinic
_symmetry_space_group_name_Hall '-P 1'
_symmetry_space_group_name_H-M 'P -1'
_atom_sites_solution_hydrogens geom
_atom_sites_solution_primary direct
_atom_sites_solution_secondary difmap
_audit_creation_method SHELXL-97
_cell_angle_alpha 81.9634(5)
_cell_angle_beta 81.2313(4)
_cell_angle_gamma 64.3889(4)
_cell_formula_units_Z 2
_cell_length_a 12.2403(5)
_cell_length_b 12.5915(5)
_cell_length_c 13.7790(6)
_cell_measurement_reflns_used 9921
_cell_measurement_temperature 173(2)
_cell_measurement_theta_max 27.56
_cell_measurement_theta_min 2.26
_cell_volume 1886.12(14)
_computing_cell_refinement 'Bruker SAINT'
_computing_data_collection 'Bruker APEX2'
_computing_data_reduction 'Bruker SAINT'
_computing_molecular_graphics 'Bruker SHELXTL'
_computing_publication_material 'Bruker SHELXTL'
_computing_structure_refinement 'SHELXL-97 (Sheldrick, 2008)'
_computing_structure_solution 'SHELXS-97 (Sheldrick, 2008)'
_diffrn_ambient_temperature 173(2)
_diffrn_measured_fraction_theta_full 0.997
_diffrn_measured_fraction_theta_max 0.997
_diffrn_measurement_device_type 'Bruker APEX-II CCD'
_diffrn_measurement_method '\w scans'
_diffrn_radiation_monochromator graphite
_diffrn_radiation_source 'fine-focus sealed tube'
_diffrn_radiation_type MoK\a
_diffrn_radiation_wavelength 0.71073
_diffrn_reflns_av_R_equivalents 0.0127
_diffrn_reflns_av_sigmaI/netI 0.0180
_diffrn_reflns_limit_h_max 15
_diffrn_reflns_limit_h_min -15
_diffrn_reflns_limit_k_max 15
_diffrn_reflns_limit_k_min -15
_diffrn_reflns_limit_l_max 17
_diffrn_reflns_limit_l_min -17
_diffrn_reflns_number 15178
_diffrn_reflns_theta_full 26.40
_diffrn_reflns_theta_max 26.40
_diffrn_reflns_theta_min 1.50
_exptl_absorpt_coefficient_mu 2.530
_exptl_absorpt_correction_T_max 0.5305
_exptl_absorpt_correction_T_min 0.3277
_exptl_absorpt_correction_type multi-scan
_exptl_absorpt_process_details 'SADABS, Sheldrick (2008)'
_exptl_crystal_colour yellow
_exptl_crystal_density_diffrn 1.302
_exptl_crystal_density_method 'not measured'
_exptl_crystal_description fragment
_exptl_crystal_F_000 764
_exptl_crystal_size_max 0.52
_exptl_crystal_size_mid 0.28
_exptl_crystal_size_min 0.25
_refine_diff_density_max 0.937
_refine_diff_density_min -0.622
_refine_diff_density_rms 0.055
_refine_ls_extinction_method none
_refine_ls_goodness_of_fit_ref 1.036
_refine_ls_hydrogen_treatment constr
_refine_ls_matrix_type full
_refine_ls_number_parameters 438
_refine_ls_number_reflns 7721
_refine_ls_number_restraints 22
_refine_ls_restrained_S_all 1.035
_refine_ls_R_factor_all 0.0188
_refine_ls_R_factor_gt 0.0175
_refine_ls_shift/su_max 0.001
_refine_ls_shift/su_mean 0.000
_refine_ls_structure_factor_coef Fsqd
_refine_ls_weighting_details 'calc w=1/[\s^2^(Fo^2^)+(0.0286P)^2^+0.5485P] where P=(Fo^2^+2Fc^2^)/3'
_refine_ls_weighting_scheme calc
_refine_ls_wR_factor_gt 0.0464
_refine_ls_wR_factor_ref 0.0472
_reflns_number_gt 7349
_reflns_number_total 7721
_reflns_threshold_expression I>2\s(I)
_cod_data_source_file om900744k_si_001.cif
_cod_data_source_block 2b
_cod_depositor_comments
;
The following automatic conversions were performed:

'_symmetry_cell_setting' value 'Triclinic' changed to 'triclinic'
according to /home/saulius/struct/CIF-dictionaries/cif_core.dic
dictionary named 'cif_core.dic' version 2.4.2 from 2011-04-26.

Automatic conversion script
Id: cif_fix_values 1715 2011-07-08 13:25:40Z adriana 
;
_cod_database_code 4070347

loop_
_symmetry_equiv_pos_as_xyz
'x, y, z'
'-x, -y, -z'

loop_
_atom_site_label
_atom_site_type_symbol
_atom_site_fract_x
_atom_site_fract_y
_atom_site_fract_z
_atom_site_U_iso_or_equiv
_atom_site_adp_type
_atom_site_occupancy
_atom_site_symmetry_multiplicity
_atom_site_calc_flag
_atom_site_refinement_flags
_atom_site_disorder_assembly
_atom_site_disorder_group
Yb Yb 0.695773(6) 0.191214(6) 0.261014(6) 0.03030(4) Uani 1 1 d . A .
AlA Al 0.5825(3) 0.2330(2) 0.04336(18) 0.0376(5) Uani 0.55 1 d PD A 1
AlB Al 0.6098(3) 0.1962(2) 0.0609(2) 0.0353(6) Uani 0.45 1 d PD A 2
N11 N 0.72089(13) 0.00588(14) 0.43674(13) 0.0332(3) Uani 1 1 d . B .
N12 N 0.77984(14) -0.00793(14) 0.34234(13) 0.0351(3) Uani 1 1 d . . .
N21 N 0.57767(13) 0.21469(13) 0.48812(11) 0.0281(3) Uani 1 1 d . B .
N22 N 0.54719(13) 0.27872(13) 0.39882(11) 0.0271(3) Uani 1 1 d . . .
N31 N 0.80681(14) 0.14943(14) 0.46760(13) 0.0334(3) Uani 1 1 d . A .
N32 N 0.81786(14) 0.21156(14) 0.37871(14) 0.0372(4) Uani 1 1 d . A .
C1 C 0.7293(2) 0.2665(2) 0.07373(16) 0.0444(5) Uani 1 1 d . . .
H1A H 0.7017 0.3249 0.1235 0.053 Uiso 1 1 calc R A 1
H1B H 0.7957 0.1928 0.0984 0.053 Uiso 1 1 calc R A 1
C2 C 0.7725(3) 0.3158(3) -0.0262(2) 0.0766(9) Uani 1 1 d . A .
H2A H 0.8361 0.3401 -0.0170 0.092 Uiso 1 1 calc R . .
H2B H 0.7036 0.3842 -0.0522 0.092 Uiso 1 1 calc R . .
H2C H 0.8053 0.2546 -0.0727 0.092 Uiso 1 1 calc R . .
C3 C 0.5434(2) 0.1356(2) 0.17891(18) 0.0460(5) Uani 1 1 d . . .
H3A H 0.6179 0.0662 0.1976 0.055 Uiso 1 1 calc R A 1
H3B H 0.5090 0.1870 0.2341 0.055 Uiso 1 1 calc R A 1
C4 C 0.4490(3) 0.0971(3) 0.1511(2) 0.0683(8) Uani 1 1 d . A .
H4A H 0.4209 0.0576 0.2092 0.082 Uiso 1 1 calc R . .
H4B H 0.4868 0.0424 0.0991 0.082 Uiso 1 1 calc R . .
H4C H 0.3796 0.1668 0.1272 0.082 Uiso 1 1 calc R . .
C5A C 0.4343(6) 0.3815(5) 0.0173(5) 0.0487(12) Uani 0.55 1 d PD A 1
H5A H 0.3862 0.4065 0.0812 0.058 Uiso 0.55 1 calc PR A 1
H5B H 0.4609 0.4441 -0.0117 0.058 Uiso 0.55 1 calc PR A 1
C6A C 0.3520(9) 0.3743(7) -0.0499(9) 0.088(2) Uani 0.55 1 d P A 1
H6A H 0.2850 0.4524 -0.0608 0.105 Uiso 0.55 1 calc PR A 1
H6B H 0.3188 0.3179 -0.0196 0.105 Uiso 0.55 1 calc PR A 1
H6C H 0.3985 0.3481 -0.1132 0.105 Uiso 0.55 1 calc PR A 1
C7A C 0.6359(5) 0.1437(5) -0.0760(3) 0.0612(12) Uani 0.55 1 d PD A 1
H7A H 0.5692 0.1227 -0.0853 0.073 Uiso 0.55 1 calc PR A 1
H7B H 0.6410 0.1997 -0.1327 0.073 Uiso 0.55 1 calc PR A 1
C8A C 0.7516(6) 0.0335(6) -0.0852(5) 0.0714(15) Uani 0.55 1 d P A 1
H8A H 0.7582 -0.0002 -0.1469 0.086 Uiso 0.55 1 calc PR A 1
H8B H 0.7511 -0.0239 -0.0294 0.086 Uiso 0.55 1 calc PR A 1
H8C H 0.8212 0.0526 -0.0852 0.086 Uiso 0.55 1 calc PR A 1
C5B C 0.4692(8) 0.3365(6) 0.0090(7) 0.0487(12) Uani 0.45 1 d PD A 2
H5C H 0.4146 0.3763 0.0662 0.058 Uiso 0.45 1 calc PR A 2
H5D H 0.5012 0.3921 -0.0278 0.058 Uiso 0.45 1 calc PR A 2
C6B C 0.3918(11) 0.3172(9) -0.0575(11) 0.088(2) Uani 0.45 1 d P A 2
H6D H 0.3281 0.3935 -0.0786 0.105 Uiso 0.45 1 calc PR A 2
H6E H 0.3541 0.2667 -0.0212 0.105 Uiso 0.45 1 calc PR A 2
H6F H 0.4434 0.2788 -0.1155 0.105 Uiso 0.45 1 calc PR A 2
C7B C 0.6866(7) 0.0693(5) -0.0309(4) 0.0604(16) Uani 0.45 1 d PD A 2
H7C H 0.7601 0.0078 -0.0026 0.072 Uiso 0.45 1 calc PR A 2
H7D H 0.6294 0.0329 -0.0309 0.072 Uiso 0.45 1 calc PR A 2
C8B C 0.7237(9) 0.0983(9) -0.1353(5) 0.092(3) Uani 0.45 1 d P A 2
H8D H 0.7616 0.0261 -0.1700 0.110 Uiso 0.45 1 calc PR A 2
H8E H 0.7822 0.1329 -0.1380 0.110 Uiso 0.45 1 calc PR A 2
H8F H 0.6518 0.1551 -0.1669 0.110 Uiso 0.45 1 calc PR A 2
C13 C 0.79966(16) -0.11618(17) 0.32115(17) 0.0369(4) Uani 1 1 d . . .
C14 C 0.75208(18) -0.17073(18) 0.40015(18) 0.0417(5) Uani 1 1 d . . .
H14 H 0.7534 -0.2472 0.4039 0.050 Uiso 1 1 calc R . .
C15 C 0.70278(17) -0.09204(17) 0.47157(17) 0.0377(4) Uani 1 1 d . . .
C16 C 0.6396(2) -0.1045(2) 0.57078(18) 0.0482(5) Uani 1 1 d . . .
H16A H 0.5588 -0.0385 0.5772 0.058 Uiso 1 1 calc R . .
H16B H 0.6874 -0.1040 0.6215 0.058 Uiso 1 1 calc R . .
H16C H 0.6310 -0.1792 0.5789 0.058 Uiso 1 1 calc R . .
C17 C 0.86895(18) -0.16730(18) 0.22545(17) 0.0435(5) Uani 1 1 d D . .
C18 C 0.9041(2) -0.0789(2) 0.15726(18) 0.0494(5) Uani 1 1 d D . .
H18A H 0.8303 -0.0120 0.1365 0.059 Uiso 1 1 calc R . .
H18B H 0.9554 -0.1171 0.0992 0.059 Uiso 1 1 calc R . .
H18C H 0.9491 -0.0505 0.1921 0.059 Uiso 1 1 calc R . .
C19 C 0.7911(2) -0.2058(2) 0.1739(2) 0.0582(7) Uani 1 1 d D . .
H19A H 0.7169 -0.1367 0.1571 0.070 Uiso 1 1 calc R . .
H19B H 0.7692 -0.2632 0.2180 0.070 Uiso 1 1 calc R . .
H19C H 0.8376 -0.2421 0.1136 0.070 Uiso 1 1 calc R . .
C20 C 0.9854(2) -0.2771(2) 0.2508(2) 0.0565(6) Uani 1 1 d D . .
H20A H 1.0317 -0.3122 0.1900 0.068 Uiso 1 1 calc R . .
H20B H 0.9630 -0.3351 0.2938 0.068 Uiso 1 1 calc R . .
H20C H 1.0354 -0.2538 0.2848 0.068 Uiso 1 1 calc R . .
C23 C 0.44287(15) 0.37402(15) 0.41816(14) 0.0278(3) Uani 1 1 d . . .
C24 C 0.40582(17) 0.37052(18) 0.51881(15) 0.0345(4) Uani 1 1 d . . .
H24 H 0.3347 0.4267 0.5519 0.041 Uiso 1 1 calc R . .
C25 C 0.49253(17) 0.26965(17) 0.56070(14) 0.0326(4) Uani 1 1 d . . .
C26 C 0.4977(2) 0.2247(2) 0.66716(15) 0.0460(5) Uani 1 1 d . . .
H26A H 0.5756 0.2130 0.6879 0.055 Uiso 1 1 calc R . .
H26B H 0.4904 0.1494 0.6764 0.055 Uiso 1 1 calc R . .
H26C H 0.4307 0.2824 0.7069 0.055 Uiso 1 1 calc R . .
C27 C 0.38098(16) 0.46756(16) 0.33858(15) 0.0330(4) Uani 1 1 d . . .
C28 C 0.4732(2) 0.4714(2) 0.25176(17) 0.0473(5) Uani 1 1 d . . .
H28A H 0.5071 0.3970 0.2202 0.057 Uiso 1 1 calc R . .
H28B H 0.5391 0.4822 0.2754 0.057 Uiso 1 1 calc R . .
H28C H 0.4328 0.5374 0.2039 0.057 Uiso 1 1 calc R . .
C29 C 0.2831(2) 0.4413(2) 0.30270(19) 0.0470(5) Uani 1 1 d . . .
H29A H 0.2239 0.4386 0.3585 0.056 Uiso 1 1 calc R . .
H29B H 0.3215 0.3650 0.2740 0.056 Uiso 1 1 calc R . .
H29C H 0.2413 0.5036 0.2527 0.056 Uiso 1 1 calc R . .
C30 C 0.3193(2) 0.58818(19) 0.3811(2) 0.0510(6) Uani 1 1 d . . .
H30A H 0.3808 0.6063 0.4041 0.061 Uiso 1 1 calc R . .
H30B H 0.2594 0.5864 0.4366 0.061 Uiso 1 1 calc R . .
H30C H 0.2782 0.6491 0.3300 0.061 Uiso 1 1 calc R . .
C33 C 0.90904(17) 0.24306(18) 0.38399(19) 0.0419(5) Uani 1 1 d . . .
C34 C 0.95612(17) 0.20049(18) 0.47390(19) 0.0451(5) Uani 1 1 d . B .
H34 H 1.0211 0.2101 0.4957 0.054 Uiso 1 1 calc R . .
C35 C 0.89044(17) 0.14165(17) 0.52545(17) 0.0384(4) Uani 1 1 d . . .
C36 C 0.9031(2) 0.0798(2) 0.62606(18) 0.0465(5) Uani 1 1 d . B .
H36A H 0.9810 0.0676 0.6471 0.056 Uiso 1 1 calc R . .
H36B H 0.9007 0.0031 0.6253 0.056 Uiso 1 1 calc R . .
H36C H 0.8361 0.1279 0.6720 0.056 Uiso 1 1 calc R . .
C37A C 0.9469(5) 0.3135(5) 0.2884(4) 0.0394(14) Uani 0.65 1 d PD B 1
C38A C 1.0111(6) 0.2369(6) 0.2035(5) 0.087(2) Uani 0.65 1 d PD B 1
H38A H 1.0332 0.2838 0.1477 0.104 Uiso 0.65 1 calc PR B 1
H38B H 0.9566 0.2072 0.1835 0.104 Uiso 0.65 1 calc PR B 1
H38C H 1.0849 0.1701 0.2243 0.104 Uiso 0.65 1 calc PR B 1
C39A C 0.8356(7) 0.4228(7) 0.2548(7) 0.0512(14) Uani 0.65 1 d PD B 1
H39A H 0.7968 0.4736 0.3093 0.061 Uiso 0.65 1 calc PR B 1
H39B H 0.7773 0.3978 0.2349 0.061 Uiso 0.65 1 calc PR B 1
H39C H 0.8616 0.4667 0.1988 0.061 Uiso 0.65 1 calc PR B 1
C40A C 1.0343(6) 0.3572(7) 0.3215(5) 0.085(2) Uani 0.65 1 d PD B 1
H40A H 0.9938 0.4051 0.3775 0.102 Uiso 0.65 1 calc PR B 1
H40B H 1.0568 0.4051 0.2669 0.102 Uiso 0.65 1 calc PR B 1
H40C H 1.1077 0.2890 0.3412 0.102 Uiso 0.65 1 calc PR B 1
C37B C 0.9510(8) 0.3148(9) 0.3201(6) 0.033(2) Uani 0.35 1 d PD B 2
C38B C 1.0569(11) 0.2361(10) 0.2529(8) 0.117(7) Uani 0.35 1 d PD B 2
H38D H 1.0300 0.1900 0.2185 0.141 Uiso 0.35 1 calc PR B 2
H38E H 1.1228 0.1824 0.2921 0.141 Uiso 0.35 1 calc PR B 2
H38F H 1.0864 0.2852 0.2044 0.141 Uiso 0.35 1 calc PR B 2
C39B C 0.8466(13) 0.3975(16) 0.2591(14) 0.0512(14) Uani 0.35 1 d PD B 2
H39D H 0.8172 0.3506 0.2282 0.061 Uiso 0.35 1 calc PR B 2
H39E H 0.8760 0.4441 0.2079 0.061 Uiso 0.35 1 calc PR B 2
H39F H 0.7798 0.4508 0.3023 0.061 Uiso 0.35 1 calc PR B 2
C40B C 0.9921(13) 0.3923(13) 0.3694(9) 0.090(5) Uani 0.35 1 d PD B 2
H40D H 1.0603 0.3416 0.4075 0.108 Uiso 0.35 1 calc PR B 2
H40E H 0.9241 0.4428 0.4134 0.108 Uiso 0.35 1 calc PR B 2
H40F H 1.0179 0.4419 0.3185 0.108 Uiso 0.35 1 calc PR B 2
B B 0.70326(19) 0.10826(19) 0.49812(17) 0.0321(4) Uani 1 1 d . . .
H1 H 0.7069 0.0774 0.5690 0.039 Uiso 1 1 calc R B .

loop_
_atom_site_aniso_label
_atom_site_aniso_U_11
_atom_site_aniso_U_22
_atom_site_aniso_U_33
_atom_site_aniso_U_23
_atom_site_aniso_U_13
_atom_site_aniso_U_12
Yb 0.02603(5) 0.02742(5) 0.03727(5) -0.00572(3) 0.00257(3) -0.01204(4)
AlA 0.0448(13) 0.0471(13) 0.0280(10) -0.0057(9) -0.0037(7) -0.0252(10)
AlB 0.0432(15) 0.0426(15) 0.0254(11) -0.0011(10) -0.0080(8) -0.0219(12)
N11 0.0228(7) 0.0260(8) 0.0507(9) -0.0022(7) -0.0049(7) -0.0102(6)
N12 0.0254(7) 0.0280(8) 0.0521(10) -0.0069(7) -0.0022(7) -0.0110(6)
N21 0.0236(7) 0.0273(7) 0.0348(8) -0.0035(6) -0.0041(6) -0.0113(6)
N22 0.0232(7) 0.0248(7) 0.0337(8) -0.0029(6) -0.0037(6) -0.0100(6)
N31 0.0237(7) 0.0264(8) 0.0512(10) -0.0046(7) -0.0077(7) -0.0099(6)
N32 0.0251(8) 0.0291(8) 0.0595(11) -0.0004(7) -0.0057(7) -0.0138(7)
C1 0.0455(12) 0.0514(13) 0.0421(11) -0.0129(10) 0.0092(9) -0.0276(11)
C2 0.080(2) 0.107(3) 0.0556(16) -0.0157(16) 0.0168(14) -0.056(2)
C3 0.0367(11) 0.0432(12) 0.0662(14) -0.0163(11) -0.0010(10) -0.0222(10)
C4 0.0673(17) 0.087(2) 0.0782(19) -0.0045(16) -0.0116(15) -0.0576(17)
C5A 0.054(4) 0.049(4) 0.0453(18) 0.002(3) -0.019(3) -0.021(3)
C6A 0.086(6) 0.086(6) 0.095(3) -0.005(6) -0.048(5) -0.029(5)
C7A 0.077(3) 0.076(4) 0.040(2) -0.019(3) -0.005(2) -0.037(3)
C8A 0.088(4) 0.072(4) 0.048(3) -0.020(3) 0.000(3) -0.027(3)
C5B 0.054(4) 0.049(4) 0.0453(18) 0.002(3) -0.019(3) -0.021(3)
C6B 0.086(6) 0.086(6) 0.095(3) -0.005(6) -0.048(5) -0.029(5)
C7B 0.096(5) 0.057(4) 0.026(3) -0.011(3) -0.005(3) -0.028(3)
C8B 0.122(7) 0.095(6) 0.040(4) -0.018(4) 0.018(4) -0.032(6)
C13 0.0218(8) 0.0261(9) 0.0628(13) -0.0075(9) -0.0054(8) -0.0088(7)
C14 0.0320(10) 0.0273(9) 0.0686(14) -0.0059(9) -0.0062(9) -0.0142(8)
C15 0.0265(9) 0.0303(10) 0.0596(12) -0.0002(9) -0.0069(8) -0.0151(8)
C16 0.0479(12) 0.0420(12) 0.0617(14) 0.0009(10) -0.0029(11) -0.0277(11)
C17 0.0329(10) 0.0328(10) 0.0648(14) -0.0148(10) -0.0002(9) -0.0122(9)
C18 0.0419(12) 0.0451(12) 0.0605(14) -0.0118(11) 0.0018(10) -0.0176(10)
C19 0.0507(14) 0.0569(15) 0.0757(17) -0.0290(13) 0.0026(12) -0.0268(12)
C20 0.0399(12) 0.0359(12) 0.0818(18) -0.0147(12) 0.0047(12) -0.0057(10)
C23 0.0215(8) 0.0250(8) 0.0389(9) -0.0070(7) -0.0016(7) -0.0108(7)
C24 0.0262(9) 0.0329(10) 0.0425(10) -0.0115(8) 0.0029(8) -0.0103(8)
C25 0.0311(9) 0.0363(10) 0.0351(9) -0.0072(8) -0.0003(7) -0.0181(8)
C26 0.0459(12) 0.0556(14) 0.0358(10) -0.0035(9) -0.0005(9) -0.0219(11)
C27 0.0246(9) 0.0268(9) 0.0458(10) -0.0034(8) -0.0065(8) -0.0081(7)
C28 0.0358(11) 0.0514(13) 0.0465(12) 0.0094(10) -0.0079(9) -0.0136(10)
C29 0.0347(11) 0.0418(12) 0.0669(15) 0.0023(10) -0.0208(10) -0.0153(9)
C30 0.0523(13) 0.0268(10) 0.0666(15) -0.0057(10) -0.0109(11) -0.0076(10)
C33 0.0224(9) 0.0277(10) 0.0774(15) -0.0088(10) -0.0044(9) -0.0112(8)
C34 0.0228(9) 0.0322(10) 0.0831(16) -0.0156(10) -0.0103(10) -0.0095(8)
C35 0.0231(9) 0.0273(9) 0.0631(13) -0.0132(9) -0.0112(8) -0.0041(7)
C36 0.0332(10) 0.0407(12) 0.0640(14) -0.0097(10) -0.0184(10) -0.0080(9)
C37A 0.033(2) 0.042(2) 0.052(4) 0.002(2) -0.007(2) -0.0244(18)
C38A 0.081(5) 0.065(4) 0.099(5) -0.013(4) 0.044(4) -0.032(3)
C39A 0.0458(18) 0.045(4) 0.0621(17) 0.004(2) -0.0050(13) -0.0205(19)
C40A 0.081(4) 0.103(5) 0.107(6) 0.038(4) -0.044(4) -0.075(4)
C37B 0.025(3) 0.040(4) 0.035(5) 0.001(3) -0.008(3) -0.013(3)
C38B 0.095(10) 0.059(6) 0.116(11) 0.024(7) 0.077(9) 0.007(7)
C39B 0.0458(18) 0.045(4) 0.0621(17) 0.004(2) -0.0050(13) -0.0205(19)
C40B 0.116(11) 0.102(10) 0.105(10) 0.034(8) -0.039(8) -0.099(10)
B 0.0264(10) 0.0283(10) 0.0432(11) 0.0008(9) -0.0090(8) -0.0123(8)

loop_
_atom_type_symbol
_atom_type_description
_atom_type_scat_dispersion_real
_atom_type_scat_dispersion_imag
_atom_type_scat_source
C C 0.0033 0.0016 'International Tables Vol C Tables 4.2.6.8 and 6.1.1.4'
H H 0.0000 0.0000 'International Tables Vol C Tables 4.2.6.8 and 6.1.1.4'
B B 0.0013 0.0007 'International Tables Vol C Tables 4.2.6.8 and 6.1.1.4'
N N 0.0061 0.0033 'International Tables Vol C Tables 4.2.6.8 and 6.1.1.4'
Al Al 0.0645 0.0514 'International Tables Vol C Tables 4.2.6.8 and 6.1.1.4'
Yb Yb -0.3850 5.5486 'International Tables Vol C Tables 4.2.6.8 and 6.1.1.4'

loop_
_geom_angle_atom_site_label_1
_geom_angle_atom_site_label_2
_geom_angle_atom_site_label_3
_geom_angle
N22 Yb N12 95.33(5)
N22 Yb N32 76.01(5)
N12 Yb N32 78.63(5)
N22 Yb C1 133.65(6)
N12 Yb C1 129.89(7)
N32 Yb C1 117.52(6)
N22 Yb C3 93.96(6)
N12 Yb C3 89.40(6)
N32 Yb C3 163.43(7)
C1 Yb C3 78.97(7)
C7A AlA C5A 108.2(3)
C7A AlA C1 108.1(2)
C5A AlA C1 112.5(3)
C7A AlA C3 114.7(2)
C5A AlA C3 109.5(3)
C1 AlA C3 103.84(13)
C3 AlB C7B 108.3(3)
C3 AlB C5B 105.5(4)
C7B AlB C5B 113.1(4)
C3 AlB C1 118.05(17)
C7B AlB C1 109.6(3)
C5B AlB C1 102.3(4)
C15 N11 N12 109.59(16)
C15 N11 B 126.17(18)
N12 N11 B 123.20(15)
C13 N12 N11 106.36(16)
C13 N12 Yb 136.00(14)
N11 N12 Yb 103.57(11)
C25 N21 N22 109.67(14)
C25 N21 B 128.04(16)
N22 N21 B 121.56(15)
C23 N22 N21 106.46(14)
C23 N22 Yb 140.31(12)
N21 N22 Yb 113.19(10)
C35 N31 N32 110.20(16)
C35 N31 B 126.23(18)
N32 N31 B 123.24(15)
C33 N32 N31 105.75(17)
C33 N32 Yb 142.58(16)
N31 N32 Yb 110.16(10)
C2 C1 AlB 112.85(19)
C2 C1 AlA 104.60(18)
C2 C1 Yb 166.31(18)
AlB C1 Yb 80.69(11)
AlA C1 Yb 89.08(10)
C4 C3 AlB 108.2(2)
C4 C3 AlA 103.33(19)
C4 C3 Yb 169.64(19)
AlB C3 Yb 82.11(13)
AlA C3 Yb 86.77(10)
C6A C5A AlA 116.0(5)
C8A C7A AlA 122.2(4)
C6B C5B AlB 118.6(6)
C8B C7B AlB 119.7(5)
N12 C13 C14 109.83(19)
N12 C13 C17 122.43(18)
C14 C13 C17 127.69(18)
C15 C14 C13 106.40(18)
N11 C15 C14 107.80(19)
N11 C15 C16 123.00(19)
C14 C15 C16 129.20(19)
C13 C17 C18 111.60(17)
C13 C17 C19 109.66(16)
C18 C17 C19 109.8(2)
C13 C17 C20 107.85(19)
C18 C17 C20 109.24(18)
C19 C17 C20 108.66(18)
N22 C23 C24 109.61(16)
N22 C23 C27 122.43(16)
C24 C23 C27 127.96(16)
C25 C24 C23 106.35(16)
N21 C25 C24 107.91(17)
N21 C25 C26 123.80(18)
C24 C25 C26 128.29(18)
C23 C27 C28 110.75(15)
C23 C27 C30 109.13(17)
C28 C27 C30 109.17(18)
C23 C27 C29 109.78(16)
C28 C27 C29 109.40(18)
C30 C27 C29 108.57(17)
N32 C33 C37B 130.5(4)
N32 C33 C34 110.0(2)
C37B C33 C34 119.2(4)
N32 C33 C37A 117.4(2)
C34 C33 C37A 132.5(2)
C35 C34 C33 106.60(17)
N31 C35 C34 107.4(2)
N31 C35 C36 123.75(19)
C34 C35 C36 128.85(19)
C38A C37A C39A 110.0(3)
C38A C37A C40A 109.3(3)
C39A C37A C40A 107.7(3)
C38A C37A C33 112.9(4)
C39A C37A C33 110.9(5)
C40A C37A C33 105.8(4)
C33 C37B C38B 107.6(7)
C33 C37B C39B 107.3(10)
C38B C37B C39B 109.7(4)
C33 C37B C40B 115.3(7)
C38B C37B C40B 109.2(4)
C39B C37B C40B 107.7(4)
N31 B N21 110.02(15)
N31 B N11 110.86(16)
N21 B N11 111.85(15)

loop_
_geom_bond_atom_site_label_1
_geom_bond_atom_site_label_2
_geom_bond_distance
Yb N22 2.4345(15)
Yb N12 2.4367(17)
Yb N32 2.4729(17)
Yb C1 2.656(2)
Yb C3 2.691(2)
AlA C7A 1.988(4)
AlA C5A 1.999(4)
AlA C1 2.125(4)
AlA C3 2.194(4)
AlB C3 1.916(4)
AlB C7B 1.985(4)
AlB C5B 1.997(5)
AlB C1 2.049(5)
N11 C15 1.356(2)
N11 N12 1.383(2)
N11 B 1.560(3)
N12 C13 1.344(2)
N21 C25 1.348(2)
N21 N22 1.381(2)
N21 B 1.552(3)
N22 C23 1.343(2)
N31 C35 1.354(2)
N31 N32 1.380(2)
N31 B 1.548(2)
N32 C33 1.350(2)
C1 C2 1.544(3)
C3 C4 1.546(3)
C5A C6A 1.506(12)
C7A C8A 1.497(8)
C5B C6B 1.524(15)
C7B C8B 1.485(9)
C13 C14 1.393(3)
C13 C17 1.515(3)
C14 C15 1.374(3)
C15 C16 1.488(3)
C17 C18 1.518(3)
C17 C19 1.532(3)
C17 C20 1.542(3)
C23 C24 1.393(3)
C23 C27 1.511(3)
C24 C25 1.375(3)
C25 C26 1.497(3)
C27 C28 1.526(3)
C27 C30 1.531(3)
C27 C29 1.536(3)
C33 C37B 1.377(10)
C33 C34 1.385(3)
C33 C37A 1.606(6)
C34 C35 1.376(3)
C35 C36 1.487(3)
C37A C38A 1.516(4)
C37A C39A 1.535(3)
C37A C40A 1.542(3)
C37B C38B 1.517(4)
C37B C39B 1.535(3)
C37B C40B 1.543(4)

loop_
_geom_torsion_atom_site_label_1
_geom_torsion_atom_site_label_2
_geom_torsion_atom_site_label_3
_geom_torsion_atom_site_label_4
_geom_torsion
C15 N11 N12 C13 -1.3(2)
B N11 N12 C13 167.66(16)
C15 N11 N12 Yb 146.04(12)
B N11 N12 Yb -44.98(18)
N22 Yb N12 C13 126.55(18)
N32 Yb N12 C13 -158.90(19)
C1 Yb N12 C13 -42.4(2)
C3 Yb N12 C13 32.63(18)
N22 Yb N12 N11 -5.29(11)
N32 Yb N12 N11 69.26(11)
C1 Yb N12 N11 -174.24(10)
C3 Yb N12 N11 -99.21(11)
C25 N21 N22 C23 0.56(18)
B N21 N22 C23 -170.39(15)
C25 N21 N22 Yb 178.89(11)
B N21 N22 Yb 7.93(18)
N12 Yb N22 C23 -159.97(17)
N32 Yb N22 C23 123.16(18)
C1 Yb N22 C23 8.3(2)
C3 Yb N22 C23 -70.21(18)
N12 Yb N22 N21 22.54(11)
N32 Yb N22 N21 -54.32(10)
C1 Yb N22 N21 -169.19(10)
C3 Yb N22 N21 112.30(11)
C35 N31 N32 C33 -0.8(2)
B N31 N32 C33 173.00(17)
C35 N31 N32 Yb 168.46(12)
B N31 N32 Yb -17.7(2)
N22 Yb N32 C33 -138.3(2)
N12 Yb N32 C33 123.2(2)
C1 Yb N32 C33 -6.0(2)
C3 Yb N32 C33 167.7(2)
N22 Yb N32 N31 58.85(12)
N12 Yb N32 N31 -39.65(12)
C1 Yb N32 N31 -168.90(12)
C3 Yb N32 N31 4.8(3)
C3 AlB C1 C2 -178.0(2)
C7B AlB C1 C2 57.5(3)
C5B AlB C1 C2 -62.8(4)
C3 AlB C1 Yb 4.04(16)
C7B AlB C1 Yb -120.5(2)
C5B AlB C1 Yb 119.3(3)
C7A AlA C1 C2 48.4(3)
C5A AlA C1 C2 -71.0(3)
C3 AlA C1 C2 170.69(19)
C7A AlA C1 Yb -132.2(2)
C5A AlA C1 Yb 108.4(3)
C3 AlA C1 Yb -9.90(12)
N22 Yb C1 C2 100.7(8)
N12 Yb C1 C2 -94.6(8)
N32 Yb C1 C2 3.7(9)
C3 Yb C1 C2 -174.4(9)
N22 Yb C1 AlB -87.49(12)
N12 Yb C1 AlB 77.22(12)
N32 Yb C1 AlB 175.60(10)
C3 Yb C1 AlB -2.59(11)
N22 Yb C1 AlA -76.93(11)
N12 Yb C1 AlA 87.78(11)
N32 Yb C1 AlA -173.85(9)
C3 Yb C1 AlA 7.97(10)
C7B AlB C3 C4 -59.3(3)
C5B AlB C3 C4 62.1(4)
C1 AlB C3 C4 175.6(2)
C7B AlB C3 Yb 121.2(3)
C5B AlB C3 Yb -117.5(3)
C1 AlB C3 Yb -3.97(16)
C7A AlA C3 C4 -54.8(3)
C5A AlA C3 C4 67.1(3)
C1 AlA C3 C4 -172.57(19)
C7A AlA C3 Yb 127.6(2)
C5A AlA C3 Yb -110.5(3)
C1 AlA C3 Yb 9.78(12)
N22 Yb C3 C4 -41.2(11)
N12 Yb C3 C4 54.1(11)
N32 Yb C3 C4 10.8(12)
C1 Yb C3 C4 -174.9(11)
N22 Yb C3 AlB 136.50(11)
N12 Yb C3 AlB -128.20(11)
N32 Yb C3 AlB -171.59(19)
C1 Yb C3 AlB 2.76(11)
N22 Yb C3 AlA 126.02(9)
N12 Yb C3 AlA -138.68(10)
N32 Yb C3 AlA 177.93(18)
C1 Yb C3 AlA -7.73(10)
C7A AlA C5A C6A 32.0(9)
C1 AlA C5A C6A 151.3(7)
C3 AlA C5A C6A -93.8(8)
C5A AlA C7A C8A 174.0(5)
C1 AlA C7A C8A 51.9(6)
C3 AlA C7A C8A -63.5(5)
C3 AlB C5B C6B -86.4(10)
C7B AlB C5B C6B 31.8(11)
C1 AlB C5B C6B 149.6(9)
C3 AlB C7B C8B 167.9(6)
C5B AlB C7B C8B 51.3(8)
C1 AlB C7B C8B -62.1(7)
N11 N12 C13 C14 1.1(2)
Yb N12 C13 C14 -129.90(18)
N11 N12 C13 C17 -176.61(17)
Yb N12 C13 C17 52.4(3)
N12 C13 C14 C15 -0.5(2)
C17 C13 C14 C15 177.07(19)
N12 N11 C15 C14 1.0(2)
B N11 C15 C14 -167.54(17)
N12 N11 C15 C16 -178.97(18)
B N11 C15 C16 12.5(3)
C13 C14 C15 N11 -0.3(2)
C13 C14 C15 C16 179.7(2)
N12 C13 C17 C18 -3.5(3)
C14 C13 C17 C18 179.2(2)
N12 C13 C17 C19 -125.4(2)
C14 C13 C17 C19 57.4(3)
N12 C13 C17 C20 116.5(2)
C14 C13 C17 C20 -60.8(3)
N21 N22 C23 C24 -0.74(18)
Yb N22 C23 C24 -178.33(13)
N21 N22 C23 C27 178.92(14)
Yb N22 C23 C27 1.3(3)
N22 C23 C24 C25 0.7(2)
C27 C23 C24 C25 -178.98(17)
N22 N21 C25 C24 -0.16(19)
B N21 C25 C24 170.05(16)
N22 N21 C25 C26 -179.45(17)
B N21 C25 C26 -9.2(3)
C23 C24 C25 N21 -0.3(2)
C23 C24 C25 C26 178.96(19)
N22 C23 C27 C28 -26.0(2)
C24 C23 C27 C28 153.61(19)
N22 C23 C27 C30 -146.20(18)
C24 C23 C27 C30 33.4(3)
N22 C23 C27 C29 94.9(2)
C24 C23 C27 C29 -85.5(2)
N31 N32 C33 C37B -173.4(5)
Yb N32 C33 C37B 23.3(6)
N31 N32 C33 C34 0.8(2)
Yb N32 C33 C34 -162.55(17)
N31 N32 C33 C37A 177.8(3)
Yb N32 C33 C37A 14.5(4)
N32 C33 C34 C35 -0.4(2)
C37B C33 C34 C35 174.5(5)
C37A C33 C34 C35 -176.9(3)
N32 N31 C35 C34 0.6(2)
B N31 C35 C34 -173.03(18)
N32 N31 C35 C36 -179.76(18)
B N31 C35 C36 6.6(3)
C33 C34 C35 N31 -0.1(2)
C33 C34 C35 C36 -179.7(2)
N32 C33 C37A C38A -70.6(4)
C34 C33 C37A C38A 105.6(4)
N32 C33 C37A C39A 53.4(4)
C34 C33 C37A C39A -130.4(4)
N32 C33 C37A C40A 169.9(3)
C34 C33 C37A C40A -13.9(5)
N32 C33 C37B C38B -94.8(7)
C34 C33 C37B C38B 91.5(7)
N32 C33 C37B C39B 23.2(7)
C34 C33 C37B C39B -150.6(5)
N32 C33 C37B C40B 143.1(6)
C34 C33 C37B C40B -30.6(8)
C35 N31 B N21 119.67(19)
N32 N31 B N21 -53.1(2)
C35 N31 B N11 -116.1(2)
N32 N31 B N11 71.1(2)
C25 N21 B N31 -109.1(2)
N22 N21 B N31 60.1(2)
C25 N21 B N11 127.24(19)
N22 N21 B N11 -63.6(2)
C15 N11 B N31 138.83(18)
N12 N11 B N31 -28.3(2)
C15 N11 B N21 -98.0(2)
N12 N11 B N21 94.92(19)
